data_7111867
loop_
_publ_author_name
'Desigan Sannasy'
'Helder M. Marques'
'Manuel A. Fernandes'
'Alvaro S. de Sousa'

_publ_section_title
;
 Outer-sphere anion recognition by a cyclen-based octadentate
 europium(III) complex: pH dependent recognition of ortho-phthalic acid
;
_journal_name_full Chem.Commun.
_journal_page_first 1582
_journal_paper_doi 10.1039/c3cc48628a
_journal_volume 50
_journal_year 2014
_chemical_formula_moiety
;
C24 H45 Eu F3 N7 O7 S, 2(C F3 O3 S), 1.5(C2 H3 N)
;
_chemical_formula_sum 'C29 H49.5 Eu F9 N8.5 O13 S3'
_chemical_formula_weight 1144.41
_chemical_name_systematic
; 
 ? 
;
_space_group_IT_number 2
_symmetry_cell_setting triclinic
_symmetry_space_group_name_Hall '-P 1'
_symmetry_space_group_name_H-M 'P -1'
_atom_sites_solution_hydrogens geom
_atom_sites_solution_primary direct
_atom_sites_solution_secondary difmap
_audit_creation_method SHELXL-97
_cell_angle_alpha 70.5800(10)
_cell_angle_beta 70.7790(10)
_cell_angle_gamma 81.9570(10)
_cell_formula_units_Z 2
_cell_length_a 11.8523(2)
_cell_length_b 13.4938(2)
_cell_length_c 15.4748(3)
_cell_measurement_reflns_used 7144
_cell_measurement_temperature 173(2)
_cell_measurement_theta_max 28.20
_cell_measurement_theta_min 2.18
_cell_volume 2202.71(7)
_computing_structure_refinement 'SHELXL-97 (Sheldrick, 2008)'
_computing_structure_solution 'SHELXS-97 (Sheldrick, 2008)'
_diffrn_ambient_temperature 173(2)
_diffrn_measured_fraction_theta_full 1.000
_diffrn_measured_fraction_theta_max 1.000
_diffrn_radiation_monochromator graphite
_diffrn_radiation_source 'fine-focus sealed tube'
_diffrn_radiation_type MoK\a
_diffrn_radiation_wavelength 0.71073
_diffrn_reflns_av_R_equivalents 0.0338
_diffrn_reflns_av_sigmaI/netI 0.0290
_diffrn_reflns_limit_h_max 15
_diffrn_reflns_limit_h_min -15
_diffrn_reflns_limit_k_max 17
_diffrn_reflns_limit_k_min -17
_diffrn_reflns_limit_l_max 20
_diffrn_reflns_limit_l_min -20
_diffrn_reflns_number 30492
_diffrn_reflns_theta_full 28.00
_diffrn_reflns_theta_max 28.00
_diffrn_reflns_theta_min 1.60
_exptl_absorpt_coefficient_mu 1.672
_exptl_absorpt_correction_T_max 0.7876
_exptl_absorpt_correction_T_min 0.5071
_exptl_absorpt_correction_type integration
_exptl_absorpt_process_details
;
Face indexed absorption corrections carried out with XPREP 
;
_exptl_crystal_colour colourless
_exptl_crystal_density_diffrn 1.725
_exptl_crystal_density_method 'not measured'
_exptl_crystal_description plate
_exptl_crystal_F_000 1158
_exptl_crystal_size_max 0.47
_exptl_crystal_size_mid 0.28
_exptl_crystal_size_min 0.15
_refine_diff_density_max 0.689
_refine_diff_density_min -0.645
_refine_diff_density_rms 0.080
_refine_ls_extinction_method none
_refine_ls_goodness_of_fit_ref 1.037
_refine_ls_hydrogen_treatment mixed
_refine_ls_matrix_type full
_refine_ls_number_parameters 595
_refine_ls_number_reflns 10631
_refine_ls_number_restraints 0
_refine_ls_restrained_S_all 1.037
_refine_ls_R_factor_all 0.0257
_refine_ls_R_factor_gt 0.0234
_refine_ls_shift/su_max 0.005
_refine_ls_shift/su_mean 0.000
_refine_ls_structure_factor_coef Fsqd
_refine_ls_weighting_details 'calc w=1/[\s^2^(Fo^2^)+(0.0361P)^2^+1.0457P] where P=(Fo^2^+2Fc^2^)/3'
_refine_ls_weighting_scheme calc
_refine_ls_wR_factor_gt 0.0626
_refine_ls_wR_factor_ref 0.0637
_reflns_number_gt 9880
_reflns_number_total 10631
_reflns_threshold_expression >2sigma(I)
_cod_data_source_file c3cc48628a.txt
_cod_data_source_block 6m_al14_0a
_cod_original_cell_volume 2202.72(7)
_cod_original_sg_symbol_H-M P-1
_cod_original_formula_sum 'C29 H49.50 Eu F9 N8.50 O13 S3'
_cod_database_code 7111867

loop_
_symmetry_equiv_pos_as_xyz
'x, y, z'
'-x, -y, -z'

loop_
_atom_site_label
_atom_site_type_symbol
_atom_site_fract_x
_atom_site_fract_y
_atom_site_fract_z
_atom_site_U_iso_or_equiv
_atom_site_adp_type
_atom_site_occupancy
_atom_site_symmetry_multiplicity
_atom_site_calc_flag
_atom_site_refinement_flags
C1 C 0.3203(2) 0.71978(18) 0.44317(14) 0.0250(4) Uani 1 1 d .
H1A H 0.3788 0.6840 0.4778 0.030 Uiso 1 1 calc R
H1B H 0.2393 0.7025 0.4888 0.030 Uiso 1 1 calc R
C2 C 0.3341(2) 0.83776(18) 0.41301(15) 0.0262(5) Uani 1 1 d .
H2A H 0.3160 0.8599 0.4712 0.031 Uiso 1 1 calc R
H2B H 0.4182 0.8544 0.3747 0.031 Uiso 1 1 calc R
C3 C 0.1324(2) 0.90615(19) 0.42175(16) 0.0293(5) Uani 1 1 d .
H3A H 0.1326 0.9552 0.4571 0.035 Uiso 1 1 calc R
H3B H 0.1107 0.8363 0.4694 0.035 Uiso 1 1 calc R
C4 C 0.0392(2) 0.94422(18) 0.36963(16) 0.0279(5) Uani 1 1 d .
H4A H -0.0398 0.9502 0.4165 0.033 Uiso 1 1 calc R
H4B H 0.0594 1.0149 0.3229 0.033 Uiso 1 1 calc R
C5 C -0.0404(2) 0.78014(17) 0.39006(16) 0.0257(4) Uani 1 1 d .
H5A H -0.1260 0.8023 0.4040 0.031 Uiso 1 1 calc R
H5B H -0.0195 0.7612 0.4506 0.031 Uiso 1 1 calc R
C6 C -0.02179(18) 0.68414(16) 0.35661(15) 0.0215(4) Uani 1 1 d .
H6A H -0.0694 0.6263 0.4085 0.026 Uiso 1 1 calc R
H6B H -0.0512 0.7006 0.3003 0.026 Uiso 1 1 calc R
C7 C 0.13990(19) 0.59261(17) 0.41883(14) 0.0217(4) Uani 1 1 d .
H7A H 0.1025 0.5232 0.4488 0.026 Uiso 1 1 calc R
H7B H 0.1075 0.6333 0.4649 0.026 Uiso 1 1 calc R
C8 C 0.27417(18) 0.57616(16) 0.40137(14) 0.0209(4) Uani 1 1 d .
H8A H 0.2897 0.5349 0.4627 0.025 Uiso 1 1 calc R
H8B H 0.3068 0.5348 0.3558 0.025 Uiso 1 1 calc R
C9 C 0.46629(18) 0.65594(17) 0.31057(14) 0.0212(4) Uani 1 1 d .
H9 H 0.4647 0.6209 0.2633 0.025 Uiso 1 1 calc R
C10 C 0.53438(19) 0.75644(17) 0.25179(15) 0.0232(4) Uani 1 1 d .
H10 H 0.5495 0.7887 0.2964 0.028 Uiso 1 1 calc R
C11 C 0.6529(2) 0.73212(19) 0.18481(16) 0.0291(5) Uani 1 1 d .
H11A H 0.6957 0.7980 0.1458 0.035 Uiso 1 1 calc R
H11B H 0.6389 0.6998 0.1406 0.035 Uiso 1 1 calc R
C12 C 0.7287(2) 0.6569(2) 0.2432(2) 0.0376(6) Uani 1 1 d .
H12A H 0.8045 0.6387 0.1990 0.045 Uiso 1 1 calc R
H12B H 0.7486 0.6920 0.2831 0.045 Uiso 1 1 calc R
C13 C 0.6627(2) 0.5568(2) 0.30806(19) 0.0358(6) Uani 1 1 d .
H13A H 0.7112 0.5118 0.3487 0.043 Uiso 1 1 calc R
H13B H 0.6517 0.5171 0.2680 0.043 Uiso 1 1 calc R
C14 C 0.5405(2) 0.58225(19) 0.37235(16) 0.0292(5) Uani 1 1 d .
H14A H 0.5515 0.6162 0.4166 0.035 Uiso 1 1 calc R
H14B H 0.4977 0.5164 0.4116 0.035 Uiso 1 1 calc R
C15 C 0.3012(2) 1.00487(17) 0.30184(16) 0.0276(5) Uani 1 1 d .
H15A H 0.3895 1.0010 0.2858 0.033 Uiso 1 1 calc R
H15B H 0.2696 1.0509 0.3433 0.033 Uiso 1 1 calc R
C16 C 0.26706(19) 1.05240(16) 0.21042(15) 0.0223(4) Uani 1 1 d .
C17 C 0.2579(3) 1.2094(2) 0.07951(18) 0.0385(6) Uani 1 1 d .
H17A H 0.2813 1.1620 0.0399 0.058 Uiso 1 1 calc R
H17B H 0.3092 1.2703 0.0487 0.058 Uiso 1 1 calc R
H17C H 0.1744 1.2332 0.0862 0.058 Uiso 1 1 calc R
C18 C -0.0235(2) 0.92583(17) 0.24207(16) 0.0263(4) Uani 1 1 d .
H18A H 0.0035 0.9990 0.2123 0.032 Uiso 1 1 calc R
H18B H -0.1114 0.9283 0.2710 0.032 Uiso 1 1 calc R
C19 C 0.00786(18) 0.87166(16) 0.16528(15) 0.0211(4) Uani 1 1 d .
C20 C -0.0356(2) 0.8494(2) 0.03039(18) 0.0336(5) Uani 1 1 d .
H20A H 0.0488 0.8610 -0.0067 0.050 Uiso 1 1 calc R
H20B H -0.0858 0.8870 -0.0104 0.050 Uiso 1 1 calc R
H20C H -0.0503 0.7740 0.0529 0.050 Uiso 1 1 calc R
C21 C 0.12049(18) 0.57677(17) 0.27272(15) 0.0219(4) Uani 1 1 d .
H21A H 0.0641 0.5990 0.2342 0.026 Uiso 1 1 calc R
H21B H 0.1008 0.5047 0.3166 0.026 Uiso 1 1 calc R
C22 C 0.24654(19) 0.57585(16) 0.20640(14) 0.0198(4) Uani 1 1 d .
C23 C 0.3996(3) 0.4850(2) 0.1093(2) 0.0450(7) Uani 1 1 d .
H23A H 0.4155 0.5511 0.0564 0.067 Uiso 1 1 calc R
H23B H 0.4008 0.4273 0.0837 0.067 Uiso 1 1 calc R
H23C H 0.4612 0.4711 0.1418 0.067 Uiso 1 1 calc R
C24 C 0.3673(3) 0.8157(2) -0.0954(2) 0.0445(7) Uani 1 1 d .
C25 C -0.1101(3) 0.2632(3) 0.2652(2) 0.0469(7) Uani 1 1 d .
C26 C 0.4483(3) 0.2947(3) 0.3771(3) 0.0639(10) Uani 1 1 d .
C27 C 0.8169(7) 0.4871(4) 0.0209(4) 0.117(2) Uani 1 1 d .
C28 C 0.9138(7) 0.4294(5) -0.0302(5) 0.127(2) Uani 1 1 d .
H28A H 0.8940 0.3553 -0.0087 0.190 Uiso 1 1 calc R
H28B H 0.9876 0.4352 -0.0170 0.190 Uiso 1 1 calc R
H28C H 0.9252 0.4589 -0.0995 0.190 Uiso 1 1 calc R
C29 C 0.3643(6) 0.0512(5) 0.6409(5) 0.0481(15) Uani 0.50 1 d P
C30 C 0.4284(8) -0.0072(6) 0.5719(7) 0.077(3) Uani 0.50 1 d P
H30A H 0.4634 0.0428 0.5085 0.116 Uiso 0.50 1 calc PR
H30B H 0.3723 -0.0508 0.5675 0.116 Uiso 0.50 1 calc PR
H30C H 0.4921 -0.0522 0.5942 0.116 Uiso 0.50 1 calc PR
Eu1 Eu 0.250166(8) 0.808187(7) 0.226308(6) 0.01465(4) Uani 1 1 d .
F1 F 0.3763(4) 0.8533(2) -0.18623(16) 0.1158(12) Uani 1 1 d .
F2 F 0.27371(19) 0.75549(18) -0.05064(19) 0.0774(7) Uani 1 1 d .
F3 F 0.46211(18) 0.75400(15) -0.08726(16) 0.0648(6) Uani 1 1 d .
F4 F -0.0623(2) 0.20959(19) 0.20285(16) 0.0703(6) Uani 1 1 d .
F5 F -0.1945(2) 0.2043(2) 0.33666(17) 0.0912(9) Uani 1 1 d .
F6 F -0.1623(2) 0.3478(2) 0.22108(18) 0.0814(7) Uani 1 1 d .
F7 F 0.4782(2) 0.3897(2) 0.3157(2) 0.0861(8) Uani 1 1 d .
F8 F 0.5350(2) 0.2272(3) 0.3511(3) 0.1255(13) Uani 1 1 d .
F9 F 0.4456(3) 0.2951(3) 0.4637(2) 0.1150(11) Uani 1 1 d .
N1 N 0.33768(15) 0.67706(13) 0.36192(12) 0.0190(3) Uani 1 1 d .
N2 N 0.25442(17) 0.89820(14) 0.35540(12) 0.0225(4) Uani 1 1 d .
N3 N 0.03267(16) 0.87053(14) 0.31798(13) 0.0223(4) Uani 1 1 d .
N4 N 0.10578(15) 0.64860(13) 0.32999(12) 0.0178(3) Uani 1 1 d .
N5 N 0.27108(18) 1.15439(14) 0.17344(13) 0.0266(4) Uani 1 1 d .
H5 H 0.2823 1.1913 0.2071 0.032 Uiso 1 1 calc R
N6 N -0.06444(17) 0.88809(15) 0.11279(15) 0.0279(4) Uani 1 1 d .
H6 H -0.1324 0.9236 0.1279 0.033 Uiso 1 1 calc R
N7 N 0.28270(19) 0.49320(15) 0.17756(14) 0.0314(4) Uani 1 1 d .
H7 H 0.2346 0.4403 0.2003 0.038 Uiso 1 1 calc R
N8 N 0.7349(7) 0.5309(5) 0.0606(4) 0.150(3) Uani 1 1 d .
N9 N 0.3213(5) 0.0915(5) 0.6911(5) 0.0615(16) Uani 0.50 1 d P
O1 O 0.45881(14) 0.82693(13) 0.20056(11) 0.0239(3) Uani 1 1 d .
O2 O 0.24232(14) 0.99396(12) 0.17101(10) 0.0236(3) Uani 1 1 d .
O3 O 0.10176(13) 0.81692(11) 0.15101(10) 0.0207(3) Uani 1 1 d .
O4 O 0.31014(13) 0.65364(11) 0.17951(10) 0.0192(3) Uani 1 1 d .
O5 O 0.35325(14) 0.86401(12) 0.05364(10) 0.0241(3) Uani 1 1 d .
O6 O 0.24552(17) 0.97656(15) -0.05281(14) 0.0409(4) Uani 1 1 d .
O7 O 0.46179(16) 0.97823(13) -0.10013(13) 0.0377(4) Uani 1 1 d .
O8 O 0.08473(17) 0.35460(14) 0.22249(12) 0.0369(4) Uani 1 1 d .
O9 O 0.04490(19) 0.19064(15) 0.35449(14) 0.0447(5) Uani 1 1 d .
O10 O -0.06539(19) 0.35092(17) 0.37395(14) 0.0456(5) Uani 1 1 d .
O11 O 0.22629(18) 0.34001(14) 0.40927(14) 0.0408(4) Uani 1 1 d .
O12 O 0.32876(17) 0.26347(14) 0.28194(12) 0.0363(4) Uani 1 1 d .
O13 O 0.2864(2) 0.15486(15) 0.44809(14) 0.0474(5) Uani 1 1 d .
S1 S 0.35501(4) 0.92103(4) -0.04331(3) 0.01967(10) Uani 1 1 d .
S2 S 0.00130(5) 0.29338(5) 0.30908(4) 0.02906(12) Uani 1 1 d .
S3 S 0.30563(5) 0.25856(5) 0.38039(4) 0.02780(12) Uani 1 1 d .
H1C H 0.494(3) 0.877(3) 0.166(2) 0.044(9) Uiso 1 1 d .

loop_
_atom_site_aniso_label
_atom_site_aniso_U_11
_atom_site_aniso_U_22
_atom_site_aniso_U_33
_atom_site_aniso_U_23
_atom_site_aniso_U_13
_atom_site_aniso_U_12
C1 0.0322(12) 0.0281(11) 0.0144(9) -0.0038(8) -0.0066(8) -0.0082(9)
C2 0.0351(12) 0.0284(11) 0.0174(9) -0.0067(8) -0.0074(9) -0.0105(9)
C3 0.0368(13) 0.0303(12) 0.0197(10) -0.0140(9) 0.0008(9) -0.0050(10)
C4 0.0311(12) 0.0236(11) 0.0271(11) -0.0154(9) 0.0014(9) -0.0013(9)
C5 0.0215(10) 0.0242(11) 0.0238(10) -0.0080(9) 0.0041(8) -0.0015(8)
C6 0.0170(9) 0.0198(10) 0.0230(10) -0.0050(8) -0.0002(8) -0.0041(8)
C7 0.0215(10) 0.0203(10) 0.0173(9) -0.0001(8) -0.0016(8) -0.0066(8)
C8 0.0226(10) 0.0178(9) 0.0174(9) 0.0011(7) -0.0044(8) -0.0056(8)
C9 0.0202(10) 0.0229(10) 0.0176(9) -0.0007(8) -0.0059(8) -0.0048(8)
C10 0.0217(10) 0.0259(11) 0.0210(10) -0.0009(8) -0.0092(8) -0.0065(8)
C11 0.0218(11) 0.0323(12) 0.0253(11) 0.0015(9) -0.0046(9) -0.0075(9)
C12 0.0201(11) 0.0440(15) 0.0400(14) -0.0006(12) -0.0096(10) -0.0032(10)
C13 0.0264(12) 0.0372(13) 0.0354(13) 0.0024(11) -0.0127(10) 0.0000(10)
C14 0.0279(11) 0.0306(12) 0.0234(11) 0.0035(9) -0.0112(9) -0.0037(9)
C15 0.0412(13) 0.0210(10) 0.0221(10) -0.0069(8) -0.0073(9) -0.0112(9)
C16 0.0255(10) 0.0192(10) 0.0197(9) -0.0078(8) 0.0002(8) -0.0054(8)
C17 0.0627(18) 0.0219(11) 0.0308(12) -0.0017(10) -0.0181(12) -0.0070(12)
C18 0.0245(11) 0.0204(10) 0.0296(11) -0.0082(9) -0.0037(9) 0.0038(8)
C19 0.0189(10) 0.0157(9) 0.0241(10) -0.0012(8) -0.0039(8) -0.0042(7)
C20 0.0305(12) 0.0384(13) 0.0363(13) -0.0109(11) -0.0168(10) 0.0000(10)
C21 0.0206(10) 0.0203(10) 0.0245(10) -0.0103(8) -0.0012(8) -0.0058(8)
C22 0.0235(10) 0.0175(9) 0.0162(9) -0.0045(7) -0.0032(8) -0.0024(8)
C23 0.0451(16) 0.0321(14) 0.0422(15) -0.0193(12) 0.0166(12) -0.0057(12)
C24 0.0559(18) 0.0469(16) 0.0369(14) -0.0246(13) -0.0094(13) -0.0033(14)
C25 0.0403(15) 0.0608(19) 0.0396(15) -0.0137(14) -0.0084(12) -0.0146(14)
C26 0.0473(19) 0.087(3) 0.084(3) -0.052(2) -0.0304(19) 0.0016(19)
C27 0.176(7) 0.071(3) 0.073(3) -0.007(3) -0.028(4) 0.033(4)
C28 0.149(6) 0.104(5) 0.098(4) -0.015(4) -0.025(4) 0.014(4)
C29 0.045(3) 0.048(4) 0.061(4) -0.010(3) -0.033(3) -0.007(3)
C30 0.090(6) 0.051(4) 0.107(7) -0.019(4) -0.066(6) 0.020(4)
Eu1 0.01628(5) 0.01350(5) 0.01285(5) -0.00343(4) -0.00209(4) -0.00351(3)
F1 0.215(4) 0.108(2) 0.0449(12) -0.0444(14) -0.0508(18) 0.012(2)
F2 0.0599(13) 0.0752(15) 0.122(2) -0.0645(15) -0.0176(13) -0.0207(11)
F3 0.0529(11) 0.0460(11) 0.0905(15) -0.0433(11) 0.0038(10) 0.0078(9)
F4 0.0827(15) 0.0822(15) 0.0656(13) -0.0413(12) -0.0209(11) -0.0228(12)
F5 0.0591(13) 0.145(2) 0.0656(14) -0.0165(15) -0.0050(11) -0.0651(15)
F6 0.0750(15) 0.0914(17) 0.0866(17) -0.0231(14) -0.0479(14) 0.0167(13)
F7 0.0578(13) 0.107(2) 0.1059(19) -0.0521(16) -0.0038(13) -0.0451(13)
F8 0.0454(13) 0.183(3) 0.198(3) -0.124(3) -0.0545(18) 0.0435(17)
F9 0.121(2) 0.172(3) 0.105(2) -0.066(2) -0.0720(19) -0.022(2)
N1 0.0214(8) 0.0199(8) 0.0137(7) -0.0020(6) -0.0036(6) -0.0070(7)
N2 0.0302(10) 0.0201(9) 0.0159(8) -0.0056(7) -0.0025(7) -0.0080(7)
N3 0.0250(9) 0.0187(8) 0.0211(8) -0.0090(7) -0.0012(7) -0.0015(7)
N4 0.0167(8) 0.0180(8) 0.0171(8) -0.0061(6) -0.0013(6) -0.0032(6)
N5 0.0388(11) 0.0182(9) 0.0227(9) -0.0083(7) -0.0047(8) -0.0069(8)
N6 0.0199(9) 0.0285(10) 0.0355(10) -0.0093(8) -0.0109(8) 0.0034(8)
N7 0.0351(11) 0.0203(9) 0.0303(10) -0.0120(8) 0.0092(8) -0.0105(8)
N8 0.220(7) 0.111(4) 0.099(4) -0.033(3) -0.046(4) 0.060(5)
N9 0.045(3) 0.064(4) 0.082(4) -0.012(3) -0.031(3) -0.020(3)
O1 0.0209(7) 0.0217(8) 0.0223(7) 0.0058(6) -0.0070(6) -0.0091(6)
O2 0.0339(8) 0.0176(7) 0.0192(7) -0.0069(6) -0.0053(6) -0.0048(6)
O3 0.0184(7) 0.0221(7) 0.0207(7) -0.0067(6) -0.0052(6) 0.0005(6)
O4 0.0199(7) 0.0166(7) 0.0186(7) -0.0045(5) -0.0022(6) -0.0038(5)
O5 0.0268(8) 0.0242(8) 0.0158(7) -0.0019(6) -0.0037(6) -0.0009(6)
O6 0.0342(10) 0.0408(10) 0.0401(10) -0.0030(8) -0.0169(8) 0.0127(8)
O7 0.0341(9) 0.0245(8) 0.0361(9) 0.0028(7) 0.0048(8) -0.0111(7)
O8 0.0401(10) 0.0349(9) 0.0276(9) -0.0088(7) 0.0057(7) -0.0169(8)
O9 0.0488(12) 0.0351(10) 0.0421(11) -0.0038(9) -0.0085(9) -0.0090(9)
O10 0.0486(12) 0.0501(12) 0.0339(10) -0.0238(9) 0.0066(9) -0.0082(9)
O11 0.0429(11) 0.0278(9) 0.0423(10) -0.0146(8) 0.0016(8) 0.0024(8)
O12 0.0460(11) 0.0361(10) 0.0289(9) -0.0141(7) -0.0050(8) -0.0140(8)
O13 0.0741(15) 0.0280(9) 0.0329(10) -0.0096(8) -0.0100(10) 0.0064(9)
S1 0.0207(2) 0.0172(2) 0.0161(2) -0.00168(18) -0.00254(18) -0.00067(18)
S2 0.0303(3) 0.0291(3) 0.0237(3) -0.0095(2) 0.0025(2) -0.0106(2)
S3 0.0310(3) 0.0262(3) 0.0282(3) -0.0134(2) -0.0068(2) -0.0003(2)

loop_
_atom_type_symbol
_atom_type_description
_atom_type_scat_dispersion_real
_atom_type_scat_dispersion_imag
_atom_type_scat_source
C C 0.0033 0.0016 'International Tables Vol C Tables 4.2.6.8 and 6.1.1.4'
H H 0.0000 0.0000 'International Tables Vol C Tables 4.2.6.8 and 6.1.1.4'
Eu Eu -0.1578 3.6682 'International Tables Vol C Tables 4.2.6.8 and 6.1.1.4'
F F 0.0171 0.0103 'International Tables Vol C Tables 4.2.6.8 and 6.1.1.4'
N N 0.0061 0.0033 'International Tables Vol C Tables 4.2.6.8 and 6.1.1.4'
O O 0.0106 0.0060 'International Tables Vol C Tables 4.2.6.8 and 6.1.1.4'
S S 0.1246 0.1234 'International Tables Vol C Tables 4.2.6.8 and 6.1.1.4'

loop_
_geom_angle_atom_site_label_1
_geom_angle_atom_site_label_2
_geom_angle_atom_site_label_3
_geom_angle
N1 C1 C2 114.45(17)
N1 C1 H1A 108.6
C2 C1 H1A 108.6
N1 C1 H1B 108.6
C2 C1 H1B 108.6
H1A C1 H1B 107.6
N2 C2 C1 112.57(17)
N2 C2 H2A 109.1
C1 C2 H2A 109.1
N2 C2 H2B 109.1
C1 C2 H2B 109.1
H2A C2 H2B 107.8
N2 C3 C4 112.53(18)
N2 C3 H3A 109.1
C4 C3 H3A 109.1
N2 C3 H3B 109.1
C4 C3 H3B 109.1
H3A C3 H3B 107.8
N3 C4 C3 111.00(18)
N3 C4 H4A 109.4
C3 C4 H4A 109.4
N3 C4 H4B 109.4
C3 C4 H4B 109.4
H4A C4 H4B 108.0
N3 C5 C6 113.15(17)
N3 C5 H5A 108.9
C6 C5 H5A 108.9
N3 C5 H5B 108.9
C6 C5 H5B 108.9
H5A C5 H5B 107.8
N4 C6 C5 112.29(17)
N4 C6 H6A 109.1
C5 C6 H6A 109.1
N4 C6 H6B 109.1
C5 C6 H6B 109.1
H6A C6 H6B 107.9
N4 C7 C8 113.71(16)
N4 C7 H7A 108.8
C8 C7 H7A 108.8
N4 C7 H7B 108.8
C8 C7 H7B 108.8
H7A C7 H7B 107.7
N1 C8 C7 112.73(17)
N1 C8 H8A 109.0
C7 C8 H8A 109.0
N1 C8 H8B 109.0
C7 C8 H8B 109.0
H8A C8 H8B 107.8
N1 C9 C10 112.66(17)
N1 C9 C14 116.74(17)
C10 C9 C14 108.23(17)
N1 C9 H9 106.2
C10 C9 H9 106.2
C14 C9 H9 106.2
O1 C10 C11 112.23(17)
O1 C10 C9 106.96(16)
C11 C10 C9 110.21(19)
O1 C10 H10 109.1
C11 C10 H10 109.1
C9 C10 H10 109.1
C10 C11 C12 109.74(19)
C10 C11 H11A 109.7
C12 C11 H11A 109.7
C10 C11 H11B 109.7
C12 C11 H11B 109.7
H11A C11 H11B 108.2
C13 C12 C11 111.11(19)
C13 C12 H12A 109.4
C11 C12 H12A 109.4
C13 C12 H12B 109.4
C11 C12 H12B 109.4
H12A C12 H12B 108.0
C12 C13 C14 111.0(2)
C12 C13 H13A 109.4
C14 C13 H13A 109.4
C12 C13 H13B 109.4
C14 C13 H13B 109.4
H13A C13 H13B 108.0
C13 C14 C9 110.13(18)
C13 C14 H14A 109.6
C9 C14 H14A 109.6
C13 C14 H14B 109.6
C9 C14 H14B 109.6
H14A C14 H14B 108.1
N2 C15 C16 112.00(17)
N2 C15 H15A 109.2
C16 C15 H15A 109.2
N2 C15 H15B 109.2
C16 C15 H15B 109.2
H15A C15 H15B 107.9
O2 C16 N5 123.1(2)
O2 C16 C15 120.12(19)
N5 C16 C15 116.69(18)
N5 C16 Eu1 159.24(15)
C15 C16 Eu1 83.58(12)
N5 C17 H17A 109.5
N5 C17 H17B 109.5
H17A C17 H17B 109.5
N5 C17 H17C 109.5
H17A C17 H17C 109.5
H17B C17 H17C 109.5
N3 C18 C19 111.46(17)
N3 C18 H18A 109.3
C19 C18 H18A 109.3
N3 C18 H18B 109.3
C19 C18 H18B 109.3
H18A C18 H18B 108.0
O3 C19 N6 122.0(2)
O3 C19 C18 120.15(18)
N6 C19 C18 117.80(19)
N6 C19 Eu1 158.82(16)
C18 C19 Eu1 82.19(12)
N6 C20 H20A 109.5
N6 C20 H20B 109.5
H20A C20 H20B 109.5
N6 C20 H20C 109.5
H20A C20 H20C 109.5
H20B C20 H20C 109.5
N4 C21 C22 111.57(16)
N4 C21 H21A 109.3
C22 C21 H21A 109.3
N4 C21 H21B 109.3
C22 C21 H21B 109.3
H21A C21 H21B 108.0
O4 C22 N7 123.0(2)
O4 C22 C21 119.91(18)
N7 C22 C21 117.11(18)
N7 C22 Eu1 159.51(15)
C21 C22 Eu1 83.35(11)
N7 C23 H23A 109.5
N7 C23 H23B 109.5
H23A C23 H23B 109.5
N7 C23 H23C 109.5
H23A C23 H23C 109.5
H23B C23 H23C 109.5
F1 C24 F3 107.6(3)
F1 C24 F2 109.1(3)
F3 C24 F2 106.6(3)
F1 C24 S1 111.1(2)
F3 C24 S1 111.5(2)
F2 C24 S1 110.9(2)
F6 C25 F5 107.9(3)
F6 C25 F4 106.6(3)
F5 C25 F4 106.7(3)
F6 C25 S2 112.5(2)
F5 C25 S2 111.2(2)
F4 C25 S2 111.7(2)
F8 C26 F7 107.6(4)
F8 C26 F9 107.2(3)
F7 C26 F9 108.0(3)
F8 C26 S3 111.5(3)
F7 C26 S3 111.8(3)
F9 C26 S3 110.5(3)
N8 C27 C28 176.3(9)
C27 C28 H28A 109.5
C27 C28 H28B 109.5
H28A C28 H28B 109.5
C27 C28 H28C 109.5
H28A C28 H28C 109.5
H28B C28 H28C 109.5
N9 C29 C30 177.7(7)
C29 C30 H30A 109.5
C29 C30 H30B 109.5
H30A C30 H30B 109.5
C29 C30 H30C 109.5
H30A C30 H30C 109.5
H30B C30 H30C 109.5
O2 Eu1 O4 144.87(5)
O2 Eu1 O3 86.29(5)
O4 Eu1 O3 81.87(5)
O2 Eu1 O1 84.75(5)
O4 Eu1 O1 86.44(5)
O3 Eu1 O1 145.25(5)
O2 Eu1 O5 72.09(5)
O4 Eu1 O5 72.89(5)
O3 Eu1 O5 74.34(5)
O1 Eu1 O5 70.95(5)
O2 Eu1 N1 130.09(5)
O4 Eu1 N1 74.89(5)
O3 Eu1 N1 140.36(5)
O1 Eu1 N1 65.14(5)
O5 Eu1 N1 126.23(5)
O2 Eu1 N4 139.84(5)
O4 Eu1 N4 65.78(5)
O3 Eu1 N4 71.45(5)
O1 Eu1 N4 131.85(5)
O5 Eu1 N4 128.95(5)
N1 Eu1 N4 69.86(5)
O2 Eu1 N3 73.02(5)
O4 Eu1 N3 129.31(5)
O3 Eu1 N3 65.60(5)
O1 Eu1 N3 141.36(6)
O5 Eu1 N3 127.64(5)
N1 Eu1 N3 106.10(5)
N4 Eu1 N3 67.46(5)
O2 Eu1 N2 65.96(5)
O4 Eu1 N2 142.81(5)
O3 Eu1 N2 130.52(5)
O1 Eu1 N2 74.85(6)
O5 Eu1 N2 127.35(5)
N1 Eu1 N2 68.14(5)
N4 Eu1 N2 103.69(5)
N3 Eu1 N2 67.37(6)
O2 Eu1 C19 74.73(5)
O4 Eu1 C19 99.83(5)
O3 Eu1 C19 18.88(5)
O1 Eu1 C19 152.52(5)
O5 Eu1 C19 85.26(5)
N1 Eu1 C19 142.34(5)
N4 Eu1 C19 74.02(5)
N3 Eu1 C19 48.35(5)
N2 Eu1 C19 111.65(6)
O2 Eu1 C16 18.48(5)
O4 Eu1 C16 155.33(5)
O3 Eu1 C16 102.73(5)
O1 Eu1 C16 76.03(6)
O5 Eu1 C16 84.92(5)
N1 Eu1 C16 111.82(5)
N4 Eu1 C16 138.81(5)
N3 Eu1 C16 73.08(5)
N2 Eu1 C16 48.25(5)
C19 Eu1 C16 88.66(5)
O2 Eu1 C22 153.80(5)
O4 Eu1 C22 18.32(5)
O3 Eu1 C22 73.26(5)
O1 Eu1 C22 102.65(5)
O5 Eu1 C22 86.46(5)
N1 Eu1 C22 74.80(5)
N4 Eu1 C22 48.02(5)
N3 Eu1 C22 111.29(5)
N2 Eu1 C22 140.15(5)
C19 Eu1 C22 88.99(5)
C16 Eu1 C22 171.23(5)
C8 N1 C1 108.00(15)
C8 N1 C9 108.15(16)
C1 N1 C9 114.48(16)
C8 N1 Eu1 108.80(11)
C1 N1 Eu1 112.02(13)
C9 N1 Eu1 105.20(11)
C15 N2 C2 108.68(17)
C15 N2 C3 109.59(18)
C2 N2 C3 108.78(17)
C15 N2 Eu1 107.58(12)
C2 N2 Eu1 111.34(13)
C3 N2 Eu1 110.84(13)
C18 N3 C4 109.34(17)
C18 N3 C5 110.63(17)
C4 N3 C5 107.65(16)
C18 N3 Eu1 105.31(12)
C4 N3 Eu1 111.68(13)
C5 N3 Eu1 112.23(12)
C21 N4 C6 108.25(15)
C21 N4 C7 109.92(16)
C6 N4 C7 109.41(16)
C21 N4 Eu1 108.66(11)
C6 N4 Eu1 112.13(12)
C7 N4 Eu1 108.44(11)
C16 N5 C17 122.81(19)
C16 N5 H5 118.6
C17 N5 H5 118.6
C19 N6 C20 122.0(2)
C19 N6 H6 119.0
C20 N6 H6 119.0
C22 N7 C23 122.6(2)
C22 N7 H7 118.7
C23 N7 H7 118.7
C10 O1 Eu1 127.01(12)
C10 O1 H1C 109(2)
Eu1 O1 H1C 123(2)
C16 O2 Eu1 124.95(14)
C19 O3 Eu1 122.88(13)
C22 O4 Eu1 125.11(13)
S1 O5 Eu1 150.99(10)
O6 S1 O5 114.80(10)
O6 S1 O7 115.52(11)
O5 S1 O7 113.97(10)
O6 S1 C24 104.59(14)
O5 S1 C24 102.27(12)
O7 S1 C24 103.47(13)
O10 S2 O9 114.69(13)
O10 S2 O8 114.70(12)
O9 S2 O8 115.60(12)
O10 S2 C25 103.85(14)
O9 S2 C25 102.61(14)
O8 S2 C25 102.93(13)
O11 S3 O12 114.92(12)
O11 S3 O13 115.59(12)
O12 S3 O13 114.82(11)
O11 S3 C26 102.56(15)
O12 S3 C26 100.98(15)
O13 S3 C26 105.35(18)

loop_
_geom_bond_atom_site_label_1
_geom_bond_atom_site_label_2
_geom_bond_distance
C1 N1 1.495(3)
C1 C2 1.519(3)
C1 H1A 0.9900
C1 H1B 0.9900
C2 N2 1.486(3)
C2 H2A 0.9900
C2 H2B 0.9900
C3 N2 1.487(3)
C3 C4 1.512(3)
C3 H3A 0.9900
C3 H3B 0.9900
C4 N3 1.491(3)
C4 H4A 0.9900
C4 H4B 0.9900
C5 N3 1.496(3)
C5 C6 1.512(3)
C5 H5A 0.9900
C5 H5B 0.9900
C6 N4 1.485(3)
C6 H6A 0.9900
C6 H6B 0.9900
C7 N4 1.488(3)
C7 C8 1.521(3)
C7 H7A 0.9900
C7 H7B 0.9900
C8 N1 1.491(2)
C8 H8A 0.9900
C8 H8B 0.9900
C9 N1 1.506(3)
C9 C10 1.523(3)
C9 C14 1.534(3)
C9 H9 1.0000
C10 O1 1.436(2)
C10 C11 1.515(3)
C10 H10 1.0000
C11 C12 1.524(3)
C11 H11A 0.9900
C11 H11B 0.9900
C12 C13 1.524(4)
C12 H12A 0.9900
C12 H12B 0.9900
C13 C14 1.531(4)
C13 H13A 0.9900
C13 H13B 0.9900
C14 H14A 0.9900
C14 H14B 0.9900
C15 N2 1.481(3)
C15 C16 1.509(3)
C15 H15A 0.9900
C15 H15B 0.9900
C16 O2 1.258(2)
C16 N5 1.304(3)
C16 Eu1 3.252(2)
C17 N5 1.445(3)
C17 H17A 0.9800
C17 H17B 0.9800
C17 H17C 0.9800
C18 N3 1.474(3)
C18 C19 1.515(3)
C18 H18A 0.9900
C18 H18B 0.9900
C19 O3 1.245(3)
C19 N6 1.315(3)
C19 Eu1 3.230(2)
C20 N6 1.457(3)
C20 H20A 0.9800
C20 H20B 0.9800
C20 H20C 0.9800
C21 N4 1.476(3)
C21 C22 1.510(3)
C21 H21A 0.9900
C21 H21B 0.9900
C22 O4 1.252(2)
C22 N7 1.303(3)
C22 Eu1 3.258(2)
C23 N7 1.456(3)
C23 H23A 0.9800
C23 H23B 0.9800
C23 H23C 0.9800
C24 F1 1.299(4)
C24 F3 1.317(4)
C24 F2 1.320(4)
C24 S1 1.821(3)
C25 F6 1.310(4)
C25 F5 1.328(4)
C25 F4 1.328(4)
C25 S2 1.815(3)
C26 F8 1.326(4)
C26 F7 1.330(5)
C26 F9 1.330(4)
C26 S3 1.805(3)
C27 N8 1.165(8)
C27 C28 1.453(8)
C28 H28A 0.9800
C28 H28B 0.9800
C28 H28C 0.9800
C29 N9 1.050(9)
C29 C30 1.481(12)
C30 H30A 0.9800
C30 H30B 0.9800
C30 H30C 0.9800
Eu1 O2 2.3633(15)
Eu1 O4 2.3726(14)
Eu1 O3 2.3803(14)
Eu1 O1 2.4078(15)
Eu1 O5 2.4432(14)
Eu1 N1 2.6573(17)
Eu1 N4 2.6582(16)
Eu1 N3 2.6728(18)
Eu1 N2 2.6768(17)
N5 H5 0.8800
N6 H6 0.8800
N7 H7 0.8800
O1 H1C 0.78(3)
O5 S1 1.4352(15)
O6 S1 1.4309(18)
O7 S1 1.4353(17)
O8 S2 1.4408(17)
O9 S2 1.440(2)
O10 S2 1.4351(19)
O11 S3 1.4327(18)
O12 S3 1.4365(18)
O13 S3 1.437(2)

loop_
_geom_hbond_atom_site_label_D
_geom_hbond_atom_site_label_H
_geom_hbond_atom_site_label_A
_geom_hbond_distance_DH
_geom_hbond_distance_HA
_geom_hbond_distance_DA
_geom_hbond_angle_DHA
_geom_hbond_site_symmetry_A
N5 H5 O12 0.88 1.98 2.852(2) 172 1_565
N6 H6 O6 0.88 2.11 2.809(3) 136 2_575
N7 H7 O8 0.88 2.13 2.962(3) 159 .
N7 H7 O12 0.88 2.59 3.049(3) 113 .
O1 H1C O7 0.78(3) 1.93(3) 2.688(2) 162(3) 2_675

loop_
_geom_torsion_atom_site_label_1
_geom_torsion_atom_site_label_2
_geom_torsion_atom_site_label_3
_geom_torsion_atom_site_label_4
_geom_torsion
N1 C1 C2 N2 55.1(3)
N2 C3 C4 N3 60.8(2)
N3 C5 C6 N4 56.1(2)
N4 C7 C8 N1 62.1(2)
N1 C9 C10 O1 -45.0(2)
C14 C9 C10 O1 -175.58(18)
N1 C9 C10 C11 -167.22(16)
C14 C9 C10 C11 62.2(2)
O1 C10 C11 C12 -179.82(19)
C9 C10 C11 C12 -60.7(2)
C10 C11 C12 C13 56.5(3)
C11 C12 C13 C14 -54.8(3)
C12 C13 C14 C9 56.6(3)
N1 C9 C14 C13 172.04(19)
C10 C9 C14 C13 -59.6(3)
N2 C15 C16 O2 -23.6(3)
N2 C15 C16 N5 159.9(2)
N2 C15 C16 Eu1 -24.84(17)
N3 C18 C19 O3 -25.5(3)
N3 C18 C19 N6 157.18(19)
N3 C18 C19 Eu1 -30.22(15)
N4 C21 C22 O4 -24.9(3)
N4 C21 C22 N7 157.03(19)
N4 C21 C22 Eu1 -24.32(15)
O3 C19 Eu1 O2 126.24(16)
N6 C19 Eu1 O2 101.2(4)
C18 C19 Eu1 O2 -60.42(12)
O3 C19 Eu1 O4 -18.17(16)
N6 C19 Eu1 O4 -43.2(4)
C18 C19 Eu1 O4 155.17(11)
N6 C19 Eu1 O3 -25.1(4)
C18 C19 Eu1 O3 173.3(2)
O3 C19 Eu1 O1 83.16(19)
N6 C19 Eu1 O1 58.1(5)
C18 C19 Eu1 O1 -103.50(15)
O3 C19 Eu1 O5 53.53(15)
N6 C19 Eu1 O5 28.5(4)
C18 C19 Eu1 O5 -133.13(12)
O3 C19 Eu1 N1 -96.13(17)
N6 C19 Eu1 N1 -121.2(4)
C18 C19 Eu1 N1 77.21(14)
O3 C19 Eu1 N4 -79.31(15)
N6 C19 Eu1 N4 -104.4(4)
C18 C19 Eu1 N4 94.03(12)
O3 C19 Eu1 N3 -153.11(18)
N6 C19 Eu1 N3 -178.2(4)
C18 C19 Eu1 N3 20.23(11)
O3 C19 Eu1 N2 -178.00(15)
N6 C19 Eu1 N2 156.9(4)
C18 C19 Eu1 N2 -4.66(13)
O3 C19 Eu1 C16 138.54(16)
N6 C19 Eu1 C16 113.5(4)
C18 C19 Eu1 C16 -48.12(12)
O3 C19 Eu1 C22 -33.01(15)
N6 C19 Eu1 C22 -58.1(4)
C18 C19 Eu1 C22 140.34(12)
N5 C16 Eu1 O2 -13.7(4)
C15 C16 Eu1 O2 178.2(2)
O2 C16 Eu1 O4 70.6(2)
N5 C16 Eu1 O4 56.8(5)
C15 C16 Eu1 O4 -111.18(15)
O2 C16 Eu1 O3 -27.73(18)
N5 C16 Eu1 O3 -41.5(5)
C15 C16 Eu1 O3 150.52(13)
O2 C16 Eu1 O1 116.54(17)
N5 C16 Eu1 O1 102.8(5)
C15 C16 Eu1 O1 -65.21(13)
O2 C16 Eu1 O5 44.94(17)
N5 C16 Eu1 O5 31.2(5)
C15 C16 Eu1 O5 -136.82(13)
O2 C16 Eu1 N1 172.06(16)
N5 C16 Eu1 N1 158.3(4)
C15 C16 Eu1 N1 -9.70(14)
O2 C16 Eu1 N4 -104.01(17)
N5 C16 Eu1 N4 -117.7(4)
C15 C16 Eu1 N4 74.23(15)
O2 C16 Eu1 N3 -86.97(17)
N5 C16 Eu1 N3 -100.7(5)
C15 C16 Eu1 N3 91.27(13)
O2 C16 Eu1 N2 -161.4(2)
N5 C16 Eu1 N2 -175.2(5)
C15 C16 Eu1 N2 16.79(12)
O2 C16 Eu1 C19 -40.42(17)
N5 C16 Eu1 C19 -54.2(5)
C15 C16 Eu1 C19 137.83(13)
O4 C22 Eu1 O2 75.8(2)
N7 C22 Eu1 O2 73.2(5)
C21 C22 Eu1 O2 -103.38(15)
N7 C22 Eu1 O4 -2.7(4)
C21 C22 Eu1 O4 -179.2(2)
O4 C22 Eu1 O3 116.00(16)
N7 C22 Eu1 O3 113.3(5)
C21 C22 Eu1 O3 -63.23(11)
O4 C22 Eu1 O1 -28.28(16)
N7 C22 Eu1 O1 -30.9(5)
C21 C22 Eu1 O1 152.50(11)
O4 C22 Eu1 O5 41.30(15)
N7 C22 Eu1 O5 38.6(5)
C21 C22 Eu1 O5 -137.93(12)
O4 C22 Eu1 N1 -87.78(16)
N7 C22 Eu1 N1 -90.4(5)
C21 C22 Eu1 N1 92.99(12)
O4 C22 Eu1 N4 -164.16(18)
N7 C22 Eu1 N4 -166.8(5)
C21 C22 Eu1 N4 16.62(10)
O4 C22 Eu1 N3 170.54(15)
N7 C22 Eu1 N3 167.9(4)
C21 C22 Eu1 N3 -8.69(13)
O4 C22 Eu1 N2 -109.70(16)
N7 C22 Eu1 N2 -112.4(4)
C21 C22 Eu1 N2 71.08(14)
O4 C22 Eu1 C19 126.61(16)
N7 C22 Eu1 C19 123.9(5)
C21 C22 Eu1 C19 -52.62(12)
C7 C8 N1 C1 78.4(2)
C7 C8 N1 C9 -157.15(16)
C7 C8 N1 Eu1 -43.38(18)
C2 C1 N1 C8 -156.73(18)
C2 C1 N1 C9 82.7(2)
C2 C1 N1 Eu1 -36.9(2)
C10 C9 N1 C8 169.42(16)
C14 C9 N1 C8 -64.4(2)
C10 C9 N1 C1 -70.1(2)
C14 C9 N1 C1 56.0(2)
C10 C9 N1 Eu1 53.28(17)
C14 C9 N1 Eu1 179.44(15)
O2 Eu1 N1 C8 153.81(12)
O4 Eu1 N1 C8 -54.54(12)
O3 Eu1 N1 C8 1.70(17)
O1 Eu1 N1 C8 -147.64(14)
O5 Eu1 N1 C8 -109.39(13)
N4 Eu1 N1 C8 14.75(12)
N3 Eu1 N1 C8 72.70(13)
N2 Eu1 N1 C8 129.51(14)
C19 Eu1 N1 C8 31.99(17)
C16 Eu1 N1 C8 150.52(12)
C22 Eu1 N1 C8 -35.55(12)
O2 Eu1 N1 C1 34.47(15)
O4 Eu1 N1 C1 -173.88(14)
O3 Eu1 N1 C1 -117.64(13)
O1 Eu1 N1 C1 93.02(13)
O5 Eu1 N1 C1 131.27(13)
N4 Eu1 N1 C1 -104.58(13)
N3 Eu1 N1 C1 -46.64(14)
N2 Eu1 N1 C1 10.18(12)
C19 Eu1 N1 C1 -87.34(15)
C16 Eu1 N1 C1 31.19(14)
C22 Eu1 N1 C1 -154.89(14)
O2 Eu1 N1 C9 -90.50(13)
O4 Eu1 N1 C9 61.15(12)
O3 Eu1 N1 C9 117.39(12)
O1 Eu1 N1 C9 -31.95(11)
O5 Eu1 N1 C9 6.30(14)
N4 Eu1 N1 C9 130.45(13)
N3 Eu1 N1 C9 -171.61(11)
N2 Eu1 N1 C9 -114.80(12)
C19 Eu1 N1 C9 147.69(11)
C16 Eu1 N1 C9 -93.78(12)
C22 Eu1 N1 C9 80.14(12)
C16 C15 N2 C2 152.81(19)
C16 C15 N2 C3 -88.4(2)
C16 C15 N2 Eu1 32.1(2)
C1 C2 N2 C15 -160.66(18)
C1 C2 N2 C3 80.1(2)
C1 C2 N2 Eu1 -42.3(2)
C4 C3 N2 C15 74.3(2)
C4 C3 N2 C2 -166.98(18)
C4 C3 N2 Eu1 -44.3(2)
O2 Eu1 N2 C15 -24.21(14)
O4 Eu1 N2 C15 129.14(14)
O3 Eu1 N2 C15 -85.90(15)
O1 Eu1 N2 C15 66.76(14)
O5 Eu1 N2 C15 15.97(17)
N1 Eu1 N2 C15 135.63(15)
N4 Eu1 N2 C15 -163.03(14)
N3 Eu1 N2 C15 -104.97(15)
C19 Eu1 N2 C15 -85.05(15)
C16 Eu1 N2 C15 -17.87(13)
C22 Eu1 N2 C15 158.46(13)
O2 Eu1 N2 C2 -143.19(14)
O4 Eu1 N2 C2 10.17(17)
O3 Eu1 N2 C2 155.13(12)
O1 Eu1 N2 C2 -52.22(13)
O5 Eu1 N2 C2 -103.01(13)
N1 Eu1 N2 C2 16.65(12)
N4 Eu1 N2 C2 77.99(13)
N3 Eu1 N2 C2 136.05(14)
C19 Eu1 N2 C2 155.98(12)
C16 Eu1 N2 C2 -136.85(16)
C22 Eu1 N2 C2 39.49(17)
O2 Eu1 N2 C3 95.58(15)
O4 Eu1 N2 C3 -111.06(15)
O3 Eu1 N2 C3 33.90(16)
O1 Eu1 N2 C3 -173.44(15)
O5 Eu1 N2 C3 135.76(13)
N1 Eu1 N2 C3 -104.58(14)
N4 Eu1 N2 C3 -43.24(15)
N3 Eu1 N2 C3 14.82(13)
C19 Eu1 N2 C3 34.75(15)
C16 Eu1 N2 C3 101.92(16)
C22 Eu1 N2 C3 -81.74(16)
C19 C18 N3 C4 158.80(18)
C19 C18 N3 C5 -82.8(2)
C19 C18 N3 Eu1 38.67(19)
C3 C4 N3 C18 -159.70(18)
C3 C4 N3 C5 80.1(2)
C3 C4 N3 Eu1 -43.6(2)
C6 C5 N3 C18 79.4(2)
C6 C5 N3 C4 -161.19(18)
C6 C5 N3 Eu1 -37.9(2)
O2 Eu1 N3 C18 63.03(13)
O4 Eu1 N3 C18 -85.75(14)
O3 Eu1 N3 C18 -30.66(12)
O1 Eu1 N3 C18 120.67(13)
O5 Eu1 N3 C18 12.95(15)
N1 Eu1 N3 C18 -169.18(12)
N4 Eu1 N3 C18 -109.70(13)
N2 Eu1 N3 C18 133.51(14)
C19 Eu1 N3 C18 -21.41(12)
C16 Eu1 N3 C18 82.36(13)
C22 Eu1 N3 C18 -89.58(13)
O2 Eu1 N3 C4 -55.54(13)
O4 Eu1 N3 C4 155.68(12)
O3 Eu1 N3 C4 -149.23(15)
O1 Eu1 N3 C4 2.10(18)
O5 Eu1 N3 C4 -105.62(14)
N1 Eu1 N3 C4 72.25(14)
N4 Eu1 N3 C4 131.73(15)
N2 Eu1 N3 C4 14.94(13)
C19 Eu1 N3 C4 -139.98(16)
C16 Eu1 N3 C4 -36.21(13)
C22 Eu1 N3 C4 151.85(13)
O2 Eu1 N3 C5 -176.54(15)
O4 Eu1 N3 C5 34.68(16)
O3 Eu1 N3 C5 89.78(14)
O1 Eu1 N3 C5 -118.89(14)
O5 Eu1 N3 C5 133.38(13)
N1 Eu1 N3 C5 -48.75(14)
N4 Eu1 N3 C5 10.73(13)
N2 Eu1 N3 C5 -106.05(14)
C19 Eu1 N3 C5 99.03(15)
C16 Eu1 N3 C5 -157.21(15)
C22 Eu1 N3 C5 30.85(15)
C22 C21 N4 C6 153.95(17)
C22 C21 N4 C7 -86.6(2)
C22 C21 N4 Eu1 31.95(19)
C5 C6 N4 C21 -163.63(17)
C5 C6 N4 C7 76.6(2)
C5 C6 N4 Eu1 -43.77(19)
C8 C7 N4 C21 75.3(2)
C8 C7 N4 C6 -165.98(17)
C8 C7 N4 Eu1 -43.39(19)
O2 Eu1 N4 C21 125.78(13)
O4 Eu1 N4 C21 -23.26(12)
O3 Eu1 N4 C21 66.01(12)
O1 Eu1 N4 C21 -83.63(14)
O5 Eu1 N4 C21 15.61(15)
N1 Eu1 N4 C21 -105.25(13)
N3 Eu1 N4 C21 136.59(14)
N2 Eu1 N4 C21 -165.41(12)
C19 Eu1 N4 C21 85.61(13)
C16 Eu1 N4 C21 154.26(12)
C22 Eu1 N4 C21 -17.86(11)
O2 Eu1 N4 C6 6.16(16)
O4 Eu1 N4 C6 -142.88(13)
O3 Eu1 N4 C6 -53.60(12)
O1 Eu1 N4 C6 156.75(12)
O5 Eu1 N4 C6 -104.00(13)
N1 Eu1 N4 C6 135.14(13)
N3 Eu1 N4 C6 16.98(12)
N2 Eu1 N4 C6 74.98(13)
C19 Eu1 N4 C6 -34.00(12)
C16 Eu1 N4 C6 34.65(16)
C22 Eu1 N4 C6 -137.48(15)
O2 Eu1 N4 C7 -114.76(13)
O4 Eu1 N4 C7 96.20(13)
O3 Eu1 N4 C7 -174.53(13)
O1 Eu1 N4 C7 35.83(15)
O5 Eu1 N4 C7 135.07(12)
N1 Eu1 N4 C7 14.22(12)
N3 Eu1 N4 C7 -103.95(13)
N2 Eu1 N4 C7 -45.94(13)
C19 Eu1 N4 C7 -154.93(13)
C16 Eu1 N4 C7 -86.27(14)
C22 Eu1 N4 C7 101.60(14)
O2 C16 N5 C17 -5.6(4)
C15 C16 N5 C17 170.7(2)
Eu1 C16 N5 C17 4.1(6)
O3 C19 N6 C20 -4.3(3)
C18 C19 N6 C20 173.0(2)
Eu1 C19 N6 C20 13.7(5)
O4 C22 N7 C23 -1.7(4)
C21 C22 N7 C23 176.4(2)
Eu1 C22 N7 C23 0.2(6)
C11 C10 O1 Eu1 132.99(16)
C9 C10 O1 Eu1 12.0(2)
O2 Eu1 O1 C10 150.60(17)
O4 Eu1 O1 C10 -63.44(16)
O3 Eu1 O1 C10 -133.66(15)
O5 Eu1 O1 C10 -136.56(17)
N1 Eu1 O1 C10 11.54(16)
N4 Eu1 O1 C10 -10.86(19)
N3 Eu1 O1 C10 96.38(18)
N2 Eu1 O1 C10 84.11(17)
C19 Eu1 O1 C10 -167.98(14)
C16 Eu1 O1 C10 134.05(17)
C22 Eu1 O1 C10 -54.86(17)
N5 C16 O2 Eu1 174.24(16)
C15 C16 O2 Eu1 -2.0(3)
O4 Eu1 O2 C16 -136.84(16)
O3 Eu1 O2 C16 152.95(17)
O1 Eu1 O2 C16 -60.67(17)
O5 Eu1 O2 C16 -132.32(18)
N1 Eu1 O2 C16 -9.7(2)
N4 Eu1 O2 C16 97.78(18)
N3 Eu1 O2 C16 87.34(17)
N2 Eu1 O2 C16 15.06(16)
C19 Eu1 O2 C16 137.78(18)
C22 Eu1 O2 C16 -168.82(15)
N6 C19 O3 Eu1 169.60(15)
C18 C19 O3 Eu1 -7.6(3)
O2 Eu1 O3 C19 -51.24(15)
O4 Eu1 O3 C19 161.92(16)
O1 Eu1 O3 C19 -126.51(15)
O5 Eu1 O3 C19 -123.66(16)
N1 Eu1 O3 C19 107.75(16)
N4 Eu1 O3 C19 94.82(16)
N3 Eu1 O3 C19 21.78(15)
N2 Eu1 O3 C19 2.44(18)
C16 Eu1 O3 C19 -42.74(16)
C22 Eu1 O3 C19 145.34(16)
N7 C22 O4 Eu1 178.89(16)
C21 C22 O4 Eu1 0.9(3)
O2 Eu1 O4 C22 -131.94(15)
O3 Eu1 O4 C22 -60.40(15)
O1 Eu1 O4 C22 152.41(16)
O5 Eu1 O4 C22 -136.43(16)
N1 Eu1 O4 C22 87.21(16)
N4 Eu1 O4 C22 12.85(15)
N3 Eu1 O4 C22 -11.42(18)
N2 Eu1 O4 C22 93.44(17)
C19 Eu1 O4 C22 -54.55(16)
C16 Eu1 O4 C22 -163.24(15)
O2 Eu1 O5 S1 -56.4(2)
O4 Eu1 O5 S1 120.9(2)
O3 Eu1 O5 S1 34.76(19)
O1 Eu1 O5 S1 -147.0(2)
N1 Eu1 O5 S1 176.58(18)
N4 Eu1 O5 S1 84.1(2)
N3 Eu1 O5 S1 -6.0(2)
N2 Eu1 O5 S1 -94.7(2)
C19 Eu1 O5 S1 19.1(2)
C16 Eu1 O5 S1 -70.0(2)
C22 Eu1 O5 S1 108.4(2)
Eu1 O5 S1 O6 -0.1(2)
Eu1 O5 S1 O7 136.31(19)
Eu1 O5 S1 C24 -112.7(2)
F1 C24 S1 O6 63.3(3)
F3 C24 S1 O6 -176.8(2)
F2 C24 S1 O6 -58.2(3)
F1 C24 S1 O5 -176.7(3)
F3 C24 S1 O5 -56.8(2)
F2 C24 S1 O5 61.8(2)
F1 C24 S1 O7 -58.1(3)
F3 C24 S1 O7 61.9(2)
F2 C24 S1 O7 -179.5(2)
F6 C25 S2 O10 59.9(3)
F5 C25 S2 O10 -61.3(3)
F4 C25 S2 O10 179.7(2)
F6 C25 S2 O9 179.6(2)
F5 C25 S2 O9 58.5(3)
F4 C25 S2 O9 -60.6(2)
F6 C25 S2 O8 -60.0(3)
F5 C25 S2 O8 178.9(3)
F4 C25 S2 O8 59.8(3)
F8 C26 S3 O11 -179.9(3)
F7 C26 S3 O11 -59.4(3)
F9 C26 S3 O11 61.0(3)
F8 C26 S3 O12 -61.0(4)
F7 C26 S3 O12 59.5(3)
F9 C26 S3 O12 179.9(3)
F8 C26 S3 O13 58.8(4)
F7 C26 S3 O13 179.3(2)
F9 C26 S3 O13 -60.3(3)
